data_4074646
loop_
_publ_author_name
'Shapiro, Pamela J.'
'Zehnder, Ralph'
'Foo, David M.'
'Perrotin, Philippe'
'Budzelaar, Peter H. M.'
'Leitch, Sharon'
'Twamley, Brendan'

_publ_section_title
;
 ansa-Chromocene Complexes. 2. Isocyanide Derivatives of Cr(II) and
 Cr(III), Their Syntheses, X-ray Crystal Structures, and Physical
 Properties
;
_journal_issue 3
_journal_name_full Organometallics
_journal_page_first 719
_journal_paper_doi 10.1021/om050710j
_journal_volume 25
_journal_year 2006
_chemical_formula_moiety 'C25 H29 Cr N O2 S'
_chemical_formula_sum 'C25 H29 Cr N O2 S'
_chemical_formula_weight 459.55
_chemical_name_common Me4C2Cp2CrCNCH2SO2C6H4CH3
_chemical_name_systematic
; 
 ? 
;
_space_group_IT_number 2
_symmetry_cell_setting triclinic
_symmetry_space_group_name_Hall '-P 1'
_symmetry_space_group_name_H-M 'P -1'
_atom_sites_solution_hydrogens geom
_atom_sites_solution_primary direct
_atom_sites_solution_secondary difmap
_audit_creation_method SHELXL-97
_cell_angle_alpha 75.863(2)
_cell_angle_beta 74.716(2)
_cell_angle_gamma 82.416(2)
_cell_formula_units_Z 2
_cell_length_a 8.2361(6)
_cell_length_b 11.5531(8)
_cell_length_c 12.3836(8)
_cell_measurement_reflns_used 1727
_cell_measurement_temperature 203(2)
_cell_measurement_theta_max 24.24
_cell_measurement_theta_min 2.57
_cell_volume 1099.35(13)
_computing_cell_refinement 'Bruker SMART v. 5.625'
_computing_data_collection 'Bruker SMART v. 5.625'
_computing_data_reduction 'Bruker SAINT+ v. 6.22'
_computing_molecular_graphics 'XP, Bruker SHELXTL v. 6.10'
_computing_publication_material 'XCIF, Bruker SHELXTL v. 6.10'
_computing_structure_refinement 'XL, Bruker SHELXTL v. 6.10'
_computing_structure_solution 'XS, Bruker SHELXTL v. 6.10'
_diffrn_ambient_temperature 203(2)
_diffrn_detector_area_resol_mean 8.3
_diffrn_measured_fraction_theta_full 0.994
_diffrn_measured_fraction_theta_max 0.994
_diffrn_measurement_device_type 'Bruker/Siemens SMART APEX'
_diffrn_measurement_method \w
_diffrn_radiation_monochromator graphite
_diffrn_radiation_source 'normal-focus sealed tube'
_diffrn_radiation_type MoK\a
_diffrn_radiation_wavelength 0.71073
_diffrn_reflns_av_R_equivalents 0.0421
_diffrn_reflns_av_sigmaI/netI 0.0713
_diffrn_reflns_limit_h_max 10
_diffrn_reflns_limit_h_min -10
_diffrn_reflns_limit_k_max 15
_diffrn_reflns_limit_k_min -15
_diffrn_reflns_limit_l_max 16
_diffrn_reflns_limit_l_min -15
_diffrn_reflns_number 11680
_diffrn_reflns_theta_full 28.31
_diffrn_reflns_theta_max 28.31
_diffrn_reflns_theta_min 1.75
_diffrn_standards_number 0
_exptl_absorpt_coefficient_mu 0.637
_exptl_absorpt_correction_T_max 0.9750
_exptl_absorpt_correction_T_min 0.9049
_exptl_absorpt_correction_type multi-scan
_exptl_absorpt_process_details 'SADABS; Bruker, 2001'
_exptl_crystal_colour brown
_exptl_crystal_density_diffrn 1.388
_exptl_crystal_density_method 'not measured'
_exptl_crystal_description plate
_exptl_crystal_F_000 484
_exptl_crystal_size_max 0.16
_exptl_crystal_size_mid 0.09
_exptl_crystal_size_min 0.04
_refine_diff_density_max 0.458
_refine_diff_density_min -0.313
_refine_diff_density_rms 0.078
_refine_ls_extinction_method none
_refine_ls_goodness_of_fit_ref 1.085
_refine_ls_hydrogen_treatment constr
_refine_ls_matrix_type full
_refine_ls_number_parameters 276
_refine_ls_number_reflns 5439
_refine_ls_number_restraints 0
_refine_ls_restrained_S_all 1.085
_refine_ls_R_factor_all 0.0828
_refine_ls_R_factor_gt 0.0581
_refine_ls_shift/su_max 0.001
_refine_ls_shift/su_mean 0.000
_refine_ls_structure_factor_coef Fsqd
_refine_ls_weighting_details 'calc w=1/[\s^2^(Fo^2^)+(0.0484P)^2^+0.4188P] where P=(Fo^2^+2Fc^2^)/3'
_refine_ls_weighting_scheme calc
_refine_ls_wR_factor_gt 0.1199
_refine_ls_wR_factor_ref 0.1294
_reflns_number_gt 4108
_reflns_number_total 5439
_reflns_threshold_expression I>2\s(I)
_cod_data_source_file om050710jsi20050816_115937.cif
_cod_data_source_block bt379
_cod_depositor_comments
;
The following automatic conversions were performed:

'_symmetry_cell_setting' value 'Triclinic' changed to 'triclinic'
according to /home/saulius/struct/CIF-dictionaries/cif_core.dic
dictionary named 'cif_core.dic' version 2.4.1 from 2010-06-29.

Automatic conversion script
Id: cif_fix_values 1715 2011-07-08 13:25:40Z adriana 
;
_cod_original_sg_symbol_H-M P-1
_cod_database_code 4074646

loop_
_symmetry_equiv_pos_as_xyz
'x, y, z'
'-x, -y, -z'

loop_
_atom_site_label
_atom_site_type_symbol
_atom_site_fract_x
_atom_site_fract_y
_atom_site_fract_z
_atom_site_U_iso_or_equiv
_atom_site_adp_type
_atom_site_occupancy
_atom_site_symmetry_multiplicity
_atom_site_calc_flag
_atom_site_refinement_flags
C1 C -0.0002(4) 0.8093(3) 0.2169(2) 0.0281(7) Uani 1 1 d .
H1 H 0.0673 0.8421 0.2563 0.034 Uiso 1 1 calc R
C2 C -0.1670(4) 0.7763(3) 0.2624(3) 0.0322(7) Uani 1 1 d .
H2 H -0.2362 0.7795 0.3403 0.039 Uiso 1 1 calc R
C3 C -0.2206(4) 0.7403(3) 0.1768(3) 0.0341(8) Uani 1 1 d .
H3 H -0.3335 0.7136 0.1852 0.041 Uiso 1 1 calc R
C4 C -0.0886(4) 0.7509(3) 0.0774(3) 0.0275(7) Uani 1 1 d .
H4 H -0.0931 0.7351 0.0032 0.033 Uiso 1 1 calc R
C5 C 0.0509(4) 0.7947(2) 0.1003(2) 0.0235(6) Uani 1 1 d .
C6 C 0.2249(4) 0.8176(3) 0.0200(2) 0.0251(6) Uani 1 1 d .
C7 C 0.3126(4) 0.6930(3) -0.0032(2) 0.0243(6) Uani 1 1 d .
C8 C 0.2427(3) 0.5970(2) 0.1036(2) 0.0212(6) Uani 1 1 d .
C9 C 0.1398(4) 0.5049(3) 0.1083(3) 0.0243(6) Uani 1 1 d .
H9 H 0.1089 0.4875 0.0421 0.029 Uiso 1 1 calc R
C10 C 0.0990(4) 0.4386(3) 0.2223(3) 0.0267(7) Uani 1 1 d .
H10 H 0.0317 0.3676 0.2506 0.032 Uiso 1 1 calc R
C11 C 0.1753(4) 0.4887(3) 0.2889(3) 0.0266(6) Uani 1 1 d .
H11 H 0.1691 0.4592 0.3719 0.032 Uiso 1 1 calc R
C12 C 0.2637(4) 0.5853(3) 0.2171(2) 0.0244(6) Uani 1 1 d .
H12 H 0.3325 0.6350 0.2400 0.029 Uiso 1 1 calc R
C13 C 0.5050(4) 0.6863(3) -0.0243(3) 0.0376(8) Uani 1 1 d .
H13A H 0.5349 0.6977 0.0429 0.056 Uiso 1 1 calc R
H13B H 0.5501 0.7483 -0.0901 0.056 Uiso 1 1 calc R
H13C H 0.5518 0.6085 -0.0389 0.056 Uiso 1 1 calc R
C14 C 0.2757(4) 0.6638(3) -0.1086(3) 0.0353(8) Uani 1 1 d .
H14A H 0.3219 0.5834 -0.1148 0.053 Uiso 1 1 calc R
H14B H 0.3271 0.7205 -0.1772 0.053 Uiso 1 1 calc R
H14C H 0.1546 0.6692 -0.1003 0.053 Uiso 1 1 calc R
C15 C 0.3259(4) 0.8780(3) 0.0764(3) 0.0374(8) Uani 1 1 d .
H15A H 0.2648 0.9520 0.0927 0.056 Uiso 1 1 calc R
H15B H 0.4352 0.8954 0.0247 0.056 Uiso 1 1 calc R
H15C H 0.3415 0.8248 0.1473 0.056 Uiso 1 1 calc R
C16 C 0.2028(4) 0.9079(3) -0.0903(3) 0.0375(8) Uani 1 1 d .
H16A H 0.1273 0.8781 -0.1238 0.056 Uiso 1 1 calc R
H16B H 0.3116 0.9182 -0.1445 0.056 Uiso 1 1 calc R
H16C H 0.1555 0.9842 -0.0719 0.056 Uiso 1 1 calc R
C17 C -0.1621(4) 0.5444(3) 0.3349(3) 0.0291(7) Uani 1 1 d .
C18 C -0.3865(4) 0.4166(3) 0.4041(3) 0.0279(7) Uani 1 1 d .
H18A H -0.3576 0.4050 0.3253 0.033 Uiso 1 1 calc R
H18B H -0.5007 0.4557 0.4194 0.033 Uiso 1 1 calc R
C19 C -0.1760(4) 0.2106(3) 0.4558(2) 0.0236(6) Uani 1 1 d .
C20 C -0.1479(4) 0.1349(3) 0.3804(3) 0.0295(7) Uani 1 1 d .
H20 H -0.2380 0.1156 0.3563 0.035 Uiso 1 1 calc R
C21 C 0.0141(4) 0.0883(3) 0.3412(3) 0.0318(7) Uani 1 1 d .
H21 H 0.0336 0.0370 0.2900 0.038 Uiso 1 1 calc R
C22 C 0.1490(4) 0.1156(3) 0.3757(3) 0.0297(7) Uani 1 1 d .
C23 C 0.1167(4) 0.1907(3) 0.4521(3) 0.0284(7) Uani 1 1 d .
H23 H 0.2067 0.2094 0.4768 0.034 Uiso 1 1 calc R
C24 C -0.0440(4) 0.2385(3) 0.4926(2) 0.0258(6) Uani 1 1 d .
H24 H -0.0636 0.2893 0.5444 0.031 Uiso 1 1 calc R
C25 C 0.3252(4) 0.0651(3) 0.3321(3) 0.0425(9) Uani 1 1 d .
H25A H 0.3219 0.0048 0.2904 0.064 Uiso 1 1 calc R
H25B H 0.3751 0.0291 0.3964 0.064 Uiso 1 1 calc R
H25C H 0.3925 0.1288 0.2814 0.064 Uiso 1 1 calc R
Cr1 Cr -0.00053(6) 0.62386(4) 0.21406(4) 0.01994(13) Uani 1 1 d .
N1 N -0.2671(3) 0.4928(2) 0.4164(2) 0.0283(6) Uani 1 1 d .
O1 O -0.4019(3) 0.2937(2) 0.61511(17) 0.0330(5) Uani 1 1 d .
O2 O -0.4992(3) 0.2062(2) 0.4818(2) 0.0377(6) Uani 1 1 d .
S1 S -0.38112(9) 0.27470(7) 0.50182(6) 0.02490(18) Uani 1 1 d .

loop_
_atom_site_aniso_label
_atom_site_aniso_U_11
_atom_site_aniso_U_22
_atom_site_aniso_U_33
_atom_site_aniso_U_23
_atom_site_aniso_U_13
_atom_site_aniso_U_12
C1 0.0367(18) 0.0200(14) 0.0266(16) -0.0100(12) -0.0034(13) 0.0022(12)
C2 0.0375(18) 0.0234(15) 0.0285(17) -0.0067(13) 0.0008(14) 0.0067(13)
C3 0.0265(17) 0.0337(17) 0.0360(18) -0.0014(14) -0.0057(14) 0.0040(13)
C4 0.0287(16) 0.0286(16) 0.0240(15) -0.0037(12) -0.0089(12) 0.0039(12)
C5 0.0269(15) 0.0184(13) 0.0225(14) -0.0045(11) -0.0039(12) 0.0035(11)
C6 0.0284(16) 0.0213(14) 0.0234(15) -0.0054(11) -0.0024(12) -0.0008(12)
C7 0.0233(15) 0.0242(14) 0.0223(15) -0.0054(11) -0.0010(11) 0.0004(12)
C8 0.0192(14) 0.0196(13) 0.0244(14) -0.0070(11) -0.0044(11) 0.0023(11)
C9 0.0233(15) 0.0234(14) 0.0284(15) -0.0112(12) -0.0073(12) 0.0027(11)
C10 0.0227(15) 0.0188(14) 0.0347(17) -0.0064(12) -0.0013(12) 0.0024(11)
C11 0.0275(16) 0.0237(15) 0.0262(15) -0.0012(12) -0.0083(12) 0.0023(12)
C12 0.0227(15) 0.0231(14) 0.0280(16) -0.0042(12) -0.0085(12) -0.0010(11)
C13 0.0275(17) 0.0330(18) 0.043(2) -0.0011(15) 0.0013(14) -0.0033(14)
C14 0.046(2) 0.0348(18) 0.0224(16) -0.0098(13) -0.0022(14) 0.0002(15)
C15 0.0390(19) 0.0299(17) 0.044(2) -0.0094(14) -0.0045(15) -0.0125(14)
C16 0.044(2) 0.0265(16) 0.0299(17) 0.0007(13) 0.0013(15) 0.0054(14)
C17 0.0299(17) 0.0246(15) 0.0292(16) -0.0057(12) -0.0033(13) 0.0028(12)
C18 0.0272(16) 0.0320(16) 0.0238(15) -0.0079(12) -0.0058(12) 0.0024(13)
C19 0.0233(15) 0.0241(14) 0.0231(15) -0.0041(11) -0.0055(11) -0.0027(11)
C20 0.0333(17) 0.0268(15) 0.0316(17) -0.0084(13) -0.0110(13) -0.0034(13)
C21 0.0394(19) 0.0249(15) 0.0304(17) -0.0110(13) -0.0041(14) 0.0009(13)
C22 0.0268(16) 0.0298(16) 0.0252(16) 0.0019(12) -0.0025(12) 0.0006(13)
C23 0.0250(16) 0.0308(16) 0.0289(16) -0.0005(13) -0.0103(12) -0.0039(12)
C24 0.0286(16) 0.0287(15) 0.0209(15) -0.0055(12) -0.0070(12) -0.0030(12)
C25 0.0346(19) 0.043(2) 0.040(2) -0.0039(16) -0.0011(15) 0.0066(16)
Cr1 0.0192(2) 0.0192(2) 0.0201(2) -0.00481(17) -0.00295(17) 0.00050(17)
N1 0.0256(13) 0.0275(13) 0.0288(14) -0.0080(11) -0.0013(11) 0.0013(11)
O1 0.0306(12) 0.0422(13) 0.0252(11) -0.0094(9) -0.0026(9) -0.0032(10)
O2 0.0237(12) 0.0404(13) 0.0534(15) -0.0166(11) -0.0091(10) -0.0066(10)
S1 0.0210(4) 0.0291(4) 0.0251(4) -0.0081(3) -0.0036(3) -0.0032(3)

loop_
_atom_type_symbol
_atom_type_description
_atom_type_scat_dispersion_real
_atom_type_scat_dispersion_imag
_atom_type_scat_source
C C 0.0033 0.0016 'International Tables Vol C Tables 4.2.6.8 and 6.1.1.4'
H H 0.0000 0.0000 'International Tables Vol C Tables 4.2.6.8 and 6.1.1.4'
Cr Cr 0.3209 0.6236 'International Tables Vol C Tables 4.2.6.8 and 6.1.1.4'
N N 0.0061 0.0033 'International Tables Vol C Tables 4.2.6.8 and 6.1.1.4'
O O 0.0106 0.0060 'International Tables Vol C Tables 4.2.6.8 and 6.1.1.4'
S S 0.1246 0.1234 'International Tables Vol C Tables 4.2.6.8 and 6.1.1.4'

loop_
_geom_angle_atom_site_label_1
_geom_angle_atom_site_label_2
_geom_angle_atom_site_label_3
_geom_angle
C2 C1 C5 107.9(3)
C2 C1 Cr1 72.47(17)
C5 C1 Cr1 70.23(16)
C2 C1 H1 126.0
C5 C1 H1 126.0
Cr1 C1 H1 126.0
C1 C2 C3 108.3(3)
C1 C2 Cr1 69.73(17)
C3 C2 Cr1 71.33(18)
C1 C2 H2 125.8
C3 C2 H2 125.8
Cr1 C2 H2 125.8
C4 C3 C2 108.8(3)
C4 C3 Cr1 70.30(17)
C2 C3 Cr1 70.98(17)
C4 C3 H3 125.6
C2 C3 H3 125.6
Cr1 C3 H3 125.6
C3 C4 C5 107.9(3)
C3 C4 Cr1 72.15(17)
C5 C4 Cr1 69.79(16)
C3 C4 H4 126.0
C5 C4 H4 126.0
Cr1 C4 H4 126.0
C4 C5 C1 107.1(3)
C4 C5 C6 127.6(3)
C1 C5 C6 125.3(3)
C4 C5 Cr1 71.43(16)
C1 C5 Cr1 70.66(16)
C6 C5 Cr1 121.36(19)
C5 C6 C15 109.0(2)
C5 C6 C16 108.7(2)
C15 C6 C16 106.4(3)
C5 C6 C7 107.5(2)
C15 C6 C7 112.3(3)
C16 C6 C7 112.9(2)
C13 C7 C14 106.3(3)
C13 C7 C8 108.8(2)
C14 C7 C8 109.0(2)
C13 C7 C6 113.2(2)
C14 C7 C6 112.4(2)
C8 C7 C6 107.1(2)
C9 C8 C12 107.4(2)
C9 C8 C7 125.9(3)
C12 C8 C7 126.7(3)
C9 C8 Cr1 70.77(16)
C12 C8 Cr1 71.77(16)
C7 C8 Cr1 121.36(19)
C10 C9 C8 107.9(3)
C10 C9 Cr1 72.18(17)
C8 C9 Cr1 70.36(16)
C10 C9 H9 126.0
C8 C9 H9 126.0
Cr1 C9 H9 126.0
C9 C10 C11 108.3(3)
C9 C10 Cr1 69.78(16)
C11 C10 Cr1 71.57(16)
C9 C10 H10 125.8
C11 C10 H10 125.8
Cr1 C10 H10 125.8
C12 C11 C10 108.5(3)
C12 C11 Cr1 70.57(16)
C10 C11 Cr1 70.51(16)
C12 C11 H11 125.8
C10 C11 H11 125.8
Cr1 C11 H11 125.8
C11 C12 C8 108.0(3)
C11 C12 Cr1 72.04(17)
C8 C12 Cr1 69.40(15)
C11 C12 H12 126.0
C8 C12 H12 126.0
Cr1 C12 H12 126.0
C7 C13 H13A 109.5
C7 C13 H13B 109.5
H13A C13 H13B 109.5
C7 C13 H13C 109.5
H13A C13 H13C 109.5
H13B C13 H13C 109.5
C7 C14 H14A 109.5
C7 C14 H14B 109.5
H14A C14 H14B 109.5
C7 C14 H14C 109.5
H14A C14 H14C 109.5
H14B C14 H14C 109.5
C6 C15 H15A 109.5
C6 C15 H15B 109.5
H15A C15 H15B 109.5
C6 C15 H15C 109.5
H15A C15 H15C 109.5
H15B C15 H15C 109.5
C6 C16 H16A 109.5
C6 C16 H16B 109.5
H16A C16 H16B 109.5
C6 C16 H16C 109.5
H16A C16 H16C 109.5
H16B C16 H16C 109.5
N1 C17 Cr1 178.5(3)
N1 C18 S1 110.3(2)
N1 C18 H18A 109.6
S1 C18 H18A 109.6
N1 C18 H18B 109.6
S1 C18 H18B 109.6
H18A C18 H18B 108.1
C24 C19 C20 120.8(3)
C24 C19 S1 119.9(2)
C20 C19 S1 119.3(2)
C21 C20 C19 119.1(3)
C21 C20 H20 120.4
C19 C20 H20 120.4
C20 C21 C22 121.4(3)
C20 C21 H21 119.3
C22 C21 H21 119.3
C23 C22 C21 118.2(3)
C23 C22 C25 120.7(3)
C21 C22 C25 121.1(3)
C24 C23 C22 121.7(3)
C24 C23 H23 119.2
C22 C23 H23 119.2
C23 C24 C19 118.8(3)
C23 C24 H24 120.6
C19 C24 H24 120.6
C22 C25 H25A 109.5
C22 C25 H25B 109.5
H25A C25 H25B 109.5
C22 C25 H25C 109.5
H25A C25 H25C 109.5
H25B C25 H25C 109.5
C17 Cr1 C8 142.43(12)
C17 Cr1 C9 111.00(12)
C8 Cr1 C9 38.87(11)
C17 Cr1 C5 142.93(12)
C8 Cr1 C5 74.62(10)
C9 Cr1 C5 101.10(11)
C17 Cr1 C1 112.51(12)
C8 Cr1 C1 100.55(11)
C9 Cr1 C1 136.48(11)
C5 Cr1 C1 39.11(11)
C17 Cr1 C4 117.52(13)
C8 Cr1 C4 92.09(11)
C9 Cr1 C4 95.54(11)
C5 Cr1 C4 38.78(11)
C1 Cr1 C4 64.63(12)
C17 Cr1 C12 118.78(12)
C8 Cr1 C12 38.83(11)
C9 Cr1 C12 64.51(11)
C5 Cr1 C12 91.23(11)
C1 Cr1 C12 93.62(12)
C4 Cr1 C12 123.70(11)
C17 Cr1 C10 78.80(12)
C8 Cr1 C10 64.11(10)
C9 Cr1 C10 38.04(11)
C5 Cr1 C10 137.32(11)
C1 Cr1 C10 156.84(12)
C4 Cr1 C10 129.64(12)
C12 Cr1 C10 63.44(11)
C17 Cr1 C2 79.82(12)
C8 Cr1 C2 136.84(11)
C9 Cr1 C2 158.96(12)
C5 Cr1 C2 64.08(11)
C1 Cr1 C2 37.80(12)
C4 Cr1 C2 63.48(12)
C12 Cr1 C2 127.31(12)
C10 Cr1 C2 158.54(11)
C17 Cr1 C11 83.52(12)
C8 Cr1 C11 63.87(11)
C9 Cr1 C11 63.80(11)
C5 Cr1 C11 128.61(11)
C1 Cr1 C11 120.81(12)
C4 Cr1 C11 155.68(11)
C12 Cr1 C11 37.39(10)
C10 Cr1 C11 37.92(11)
C2 Cr1 C11 136.89(12)
C17 Cr1 C3 82.78(12)
C8 Cr1 C3 129.64(11)
C9 Cr1 C3 123.51(12)
C5 Cr1 C3 63.80(11)
C1 Cr1 C3 63.53(13)
C4 Cr1 C3 37.55(11)
C12 Cr1 C3 154.31(12)
C10 Cr1 C3 139.53(13)
C2 Cr1 C3 37.69(12)
C11 Cr1 C3 166.17(11)
C17 N1 C18 123.1(3)
O1 S1 O2 119.00(14)
O1 S1 C19 108.92(14)
O2 S1 C19 108.63(14)
O1 S1 C18 108.98(14)
O2 S1 C18 106.10(14)
C19 S1 C18 104.20(14)

loop_
_geom_bond_atom_site_label_1
_geom_bond_atom_site_label_2
_geom_bond_distance
C1 C2 1.406(4)
C1 C5 1.438(4)
C1 Cr1 2.152(3)
C1 H1 0.9900
C2 C3 1.414(5)
C2 Cr1 2.187(3)
C2 H2 0.9900
C3 C4 1.403(4)
C3 Cr1 2.192(3)
C3 H3 0.9900
C4 C5 1.432(4)
C4 Cr1 2.168(3)
C4 H4 0.9900
C5 C6 1.528(4)
C5 Cr1 2.146(3)
C6 C15 1.537(4)
C6 C16 1.540(4)
C6 C7 1.579(4)
C7 C13 1.531(4)
C7 C14 1.537(4)
C7 C8 1.537(4)
C8 C9 1.426(4)
C8 C12 1.433(4)
C8 Cr1 2.140(3)
C9 C10 1.409(4)
C9 Cr1 2.145(3)
C9 H9 0.9900
C10 C11 1.419(4)
C10 Cr1 2.177(3)
C10 H10 0.9900
C11 C12 1.398(4)
C11 Cr1 2.190(3)
C11 H11 0.9900
C12 Cr1 2.171(3)
C12 H12 0.9900
C13 H13A 0.9700
C13 H13B 0.9700
C13 H13C 0.9700
C14 H14A 0.9700
C14 H14B 0.9700
C14 H14C 0.9700
C15 H15A 0.9700
C15 H15B 0.9700
C15 H15C 0.9700
C16 H16A 0.9700
C16 H16B 0.9700
C16 H16C 0.9700
C17 N1 1.226(4)
C17 Cr1 1.859(3)
C18 N1 1.462(4)
C18 S1 1.787(3)
C18 H18A 0.9800
C18 H18B 0.9800
C19 C24 1.386(4)
C19 C20 1.386(4)
C19 S1 1.760(3)
C20 C21 1.379(4)
C20 H20 0.9400
C21 C22 1.387(4)
C21 H21 0.9400
C22 C23 1.387(4)
C22 C25 1.502(4)
C23 C24 1.379(4)
C23 H23 0.9400
C24 H24 0.9400
C25 H25A 0.9700
C25 H25B 0.9700
C25 H25C 0.9700
O1 S1 1.435(2)
O2 S1 1.435(2)
